data_2213980
loop_
_publ_author_name
'Burkhardt, Anja'
'Buchholz, Axel'
'G\"orls, Helmar'
'Plass, Winfried'

_publ_section_title
;Benzyl
 2-deoxy-2-(3,5-di-<i>tert</i>-butylsalicylamino)-\a-<small>D</small>-glucopyranoside
;
_journal_issue 6
_journal_name_full 'Acta Crystallographica Section E'
_journal_page_first o2994
_journal_page_last o2996
_journal_paper_doi 10.1107/S1600536807023574
_journal_volume 63
_journal_year 2007
_chemical_formula_iupac 'C28 H41 N O6'
_chemical_formula_moiety 'C28 H41 N O6'
_chemical_formula_sum 'C28 H41 N O6'
_chemical_formula_weight 487.62
_chemical_name_systematic
;
 Benzyl 2-deoxy-2-(3,5-ditert-butylsalicylamino)-\a-D-glucopyranoside
;
_space_group_IT_number 19
_symmetry_cell_setting orthorhombic
_symmetry_space_group_name_Hall 'P 2ac 2ab'
_symmetry_space_group_name_H-M 'P 21 21 21'
_atom_sites_solution_hydrogens mixed
_atom_sites_solution_primary direct
_atom_sites_solution_secondary difmap
_audit_creation_method SHELXL-97
_cell_angle_alpha 90.00
_cell_angle_beta 90.00
_cell_angle_gamma 90.00
_cell_formula_units_Z 4
_cell_length_a 5.9940(12)
_cell_length_b 15.342(3)
_cell_length_c 29.361(6)
_cell_measurement_reflns_used 3554
_cell_measurement_temperature 183(2)
_cell_measurement_theta_max 27.50
_cell_measurement_theta_min 1.39
_cell_volume 2700.0(9)
_computing_cell_refinement 'DENZO (Otwinowski & Minor, 1997)'
_computing_data_collection 'COLLECT (Nonius 1998)'
_computing_data_reduction DENZO
_computing_molecular_graphics 'XP (Siemens, 1990)'
_computing_publication_material XP
_computing_structure_refinement 'SHELXL97 (Sheldrick, 1997)'
_computing_structure_solution 'SHELXS97 (Sheldrick, 1997)'
_diffrn_ambient_temperature 183(2)
_diffrn_measured_fraction_theta_full 0.999
_diffrn_measured_fraction_theta_max 0.999
_diffrn_measurement_device_type 'Nonius KappaCCD'
_diffrn_measurement_method '\f and \w'
_diffrn_radiation_monochromator graphite
_diffrn_radiation_source 'fine-focus sealed tube'
_diffrn_radiation_type MoK\a
_diffrn_radiation_wavelength 0.71073
_diffrn_reflns_av_R_equivalents 0.0717
_diffrn_reflns_av_sigmaI/netI 0.0585
_diffrn_reflns_limit_h_max 7
_diffrn_reflns_limit_h_min -7
_diffrn_reflns_limit_k_max 17
_diffrn_reflns_limit_k_min -19
_diffrn_reflns_limit_l_max 38
_diffrn_reflns_limit_l_min -34
_diffrn_reflns_number 18295
_diffrn_reflns_theta_full 27.50
_diffrn_reflns_theta_max 27.50
_diffrn_reflns_theta_min 1.39
_exptl_absorpt_coefficient_mu 0.083
_exptl_absorpt_correction_type none
_exptl_crystal_colour colourless
_exptl_crystal_density_diffrn 1.200
_exptl_crystal_density_method 'not measured'
_exptl_crystal_description prism
_exptl_crystal_F_000 1056
_exptl_crystal_size_max 0.7
_exptl_crystal_size_mid 0.7
_exptl_crystal_size_min 0.4
_refine_diff_density_max 0.321
_refine_diff_density_min -0.468
_refine_ls_abs_structure_details 'determined by NMR'
_refine_ls_abs_structure_Flack 0(10)
_refine_ls_extinction_method none
_refine_ls_goodness_of_fit_ref 1.089
_refine_ls_hydrogen_treatment mixed
_refine_ls_matrix_type full
_refine_ls_number_parameters 331
_refine_ls_number_reflns 3554
_refine_ls_number_restraints 0
_refine_ls_restrained_S_all 1.089
_refine_ls_R_factor_all 0.0947
_refine_ls_R_factor_gt 0.0456
_refine_ls_shift/su_max 0.006
_refine_ls_shift/su_mean 0.000
_refine_ls_structure_factor_coef Fsqd
_refine_ls_weighting_details 'calc w=1/[\s^2^(Fo^2^)+(0.0906P)^2^] where P=(Fo^2^+2Fc^2^)/3'
_refine_ls_weighting_scheme calc
_refine_ls_wR_factor_gt 0.1072
_refine_ls_wR_factor_ref 0.1540
_reflns_number_gt 2415
_reflns_number_total 3554
_reflns_threshold_expression 'I >2\s(I)'
_cod_data_source_file wk2049.cif
_cod_data_source_block I
_cod_depositor_comments
;
The following automatic conversions were performed:

'_atom_sites_solution_hydrogens' value 'geom & difmap' was changed to
'mixed'.

Automatic conversion script
Id: cif_fix_values 6452 2018-10-05 10:23:21Z andrius 
;
_cod_database_code 2213980
_cod_database_fobs_code 2213980

loop_
_symmetry_equiv_pos_as_xyz
'x, y, z'
'-x+1/2, -y, z+1/2'
'-x, y+1/2, -z+1/2'
'x+1/2, -y+1/2, -z'

loop_
_atom_site_type_symbol
_atom_site_label
_atom_site_fract_x
_atom_site_fract_y
_atom_site_fract_z
_atom_site_U_iso_or_equiv
_atom_site_adp_type
_atom_site_calc_flag
_atom_site_refinement_flags
_atom_site_occupancy
N N -0.1454(5) 0.48491(18) 0.15860(9) 0.0273(6) Uani d . 1
H H1N -0.270(9) 0.510(3) 0.1689(14) 0.061(14) Uiso d . 1
O O1 0.2534(4) 0.54219(13) 0.06620(7) 0.0235(5) Uani d . 1
O O2 0.0791(4) 0.41054(13) 0.08674(7) 0.0281(5) Uani d . 1
O O3 -0.3626(4) 0.62236(15) 0.11413(8) 0.0324(6) Uani d . 1
H H3O -0.4855 0.6195 0.1005 0.049 Uiso calc R 1
O O4 -0.2409(4) 0.65053(15) 0.01987(8) 0.0300(5) Uani d . 1
H H4O -0.2120 0.7016 0.0114 0.045 Uiso calc R 1
O O5 0.3306(4) 0.68642(15) 0.00840(9) 0.0350(6) Uani d . 1
H H5O 0.4628 0.6750 0.0158 0.053 Uiso calc R 1
O O6 -0.2685(5) 0.31511(16) 0.16507(7) 0.0381(6) Uani d . 1
H H6O -0.2339 0.3615 0.1516 0.066(15) Uiso calc R 1
C C1 0.1599(6) 0.49044(19) 0.10197(10) 0.0242(7) Uani d . 1
H H1 0.2787 0.4793 0.1252 0.029 Uiso calc R 1
C C2 -0.0323(5) 0.53937(19) 0.12518(10) 0.0223(7) Uani d . 1
H H2 0.0312 0.5911 0.1413 0.027 Uiso calc R 1
C C3 -0.2005(5) 0.5718(2) 0.09020(10) 0.0230(7) Uani d . 1
H H3 -0.2760 0.5206 0.0758 0.028 Uiso calc R 1
C C4 -0.0827(5) 0.6240(2) 0.05355(10) 0.0221(7) Uani d . 1
H H4 -0.0103 0.6764 0.0674 0.027 Uiso calc R 1
C C5 0.0936(5) 0.5663(2) 0.03155(10) 0.0223(7) Uani d . 1
H H5 0.0203 0.5123 0.0197 0.027 Uiso calc R 1
C C6 0.2226(6) 0.6088(2) -0.00653(11) 0.0293(8) Uani d . 1
H H6A 0.3357 0.5674 -0.0182 0.035 Uiso calc R 1
H H6B 0.1195 0.6229 -0.0318 0.035 Uiso calc R 1
C C7 0.2506(7) 0.3496(2) 0.07329(12) 0.0367(9) Uani d . 1
H H7A 0.1986 0.2896 0.0796 0.044 Uiso calc R 1
H H7B 0.3858 0.3601 0.0919 0.044 Uiso calc R 1
C C8 0.3108(6) 0.3570(2) 0.02352(12) 0.0294(8) Uani d . 1
C C9 0.1556(7) 0.3356(2) -0.00956(12) 0.0382(9) Uani d . 1
H H9 0.0112 0.3164 -0.0007 0.046 Uiso calc R 1
C C10 0.2082(7) 0.3418(3) -0.05529(14) 0.0467(10) Uani d . 1
H H10 0.1003 0.3268 -0.0777 0.056 Uiso calc R 1
C C11 0.4168(7) 0.3697(3) -0.06849(13) 0.0452(10) Uani d . 1
H H11 0.4523 0.3745 -0.0999 0.054 Uiso calc R 1
C C12 0.5731(7) 0.3904(2) -0.03612(13) 0.0395(9) Uani d . 1
H H12 0.7171 0.4095 -0.0452 0.047 Uiso calc R 1
C C13 0.5223(6) 0.3837(2) 0.00983(12) 0.0345(9) Uani d . 1
H H13 0.6321 0.3974 0.0320 0.041 Uiso calc R 1
C C14 -0.0054(6) 0.4564(2) 0.19685(11) 0.0325(8) Uani d . 1
H H14A 0.0479 0.5081 0.2139 0.039 Uiso calc R 1
H H14B 0.1265 0.4250 0.1850 0.039 Uiso calc R 1
C C15 -0.1334(6) 0.3977(2) 0.22845(11) 0.0289(8) Uani d . 1
C C16 -0.1180(6) 0.4094(2) 0.27534(11) 0.0301(8) Uani d . 1
H H16 -0.0368 0.4578 0.2869 0.036 Uiso calc R 1
C C17 -0.2178(6) 0.3524(2) 0.30569(11) 0.0276(8) Uani d . 1
C C18 -0.3424(6) 0.2842(2) 0.28748(11) 0.0277(8) Uani d . 1
H H18 -0.4160 0.2458 0.3079 0.033 Uiso calc R 1
C C19 -0.3648(6) 0.2693(2) 0.24081(11) 0.0272(7) Uani d . 1
C C20 -0.2585(6) 0.3280(2) 0.21135(10) 0.0282(8) Uani d . 1
C C21 -0.1843(6) 0.3652(2) 0.35717(11) 0.0318(8) Uani d . 1
C C22 -0.2772(10) 0.4544(2) 0.37159(13) 0.0560(13) Uani d . 1
H H22A -0.4363 0.4575 0.3641 0.084 Uiso calc R 1
H H22B -0.1970 0.5006 0.3554 0.084 Uiso calc R 1
H H22C -0.2576 0.4619 0.4045 0.084 Uiso calc R 1
C C23 0.0631(7) 0.3579(4) 0.36774(14) 0.0581(13) Uani d . 1
H H23A 0.0858 0.3616 0.4007 0.087 Uiso calc R 1
H H23B 0.1436 0.4055 0.3527 0.087 Uiso calc R 1
H H23C 0.1195 0.3019 0.3566 0.087 Uiso calc R 1
C C24 -0.3073(6) 0.2964(2) 0.38537(11) 0.0348(9) Uani d . 1
H H24A -0.4676 0.3000 0.3792 0.052 Uiso calc R 1
H H24B -0.2803 0.3069 0.4178 0.052 Uiso calc R 1
H H24C -0.2525 0.2383 0.3772 0.052 Uiso calc R 1
C C25 -0.4946(7) 0.1907(2) 0.22253(11) 0.0347(9) Uani d . 1
C C26 -0.5971(8) 0.1356(3) 0.26096(13) 0.0527(12) Uani d . 1
H H26A -0.6731 0.0850 0.2479 0.079 Uiso calc R 1
H H26B -0.7048 0.1710 0.2780 0.079 Uiso calc R 1
H H26C -0.4788 0.1159 0.2816 0.079 Uiso calc R 1
C C27 -0.6857(7) 0.2190(3) 0.19140(14) 0.0469(10) Uani d . 1
H H27A -0.6262 0.2541 0.1663 0.070 Uiso calc R 1
H H27B -0.7929 0.2537 0.2089 0.070 Uiso calc R 1
H H27C -0.7604 0.1673 0.1791 0.070 Uiso calc R 1
C C28 -0.3310(8) 0.1310(2) 0.19638(14) 0.0482(11) Uani d . 1
H H28A -0.2723 0.1622 0.1698 0.072 Uiso calc R 1
H H28B -0.4096 0.0785 0.1862 0.072 Uiso calc R 1
H H28C -0.2075 0.1145 0.2165 0.072 Uiso calc R 1

loop_
_atom_site_aniso_label
_atom_site_aniso_U_11
_atom_site_aniso_U_22
_atom_site_aniso_U_33
_atom_site_aniso_U_12
_atom_site_aniso_U_13
_atom_site_aniso_U_23
N 0.0255(16) 0.0318(15) 0.0245(15) 0.0009(14) 0.0045(13) 0.0062(12)
O1 0.0195(11) 0.0264(11) 0.0245(11) -0.0009(10) 0.0000(9) 0.0068(9)
O2 0.0304(13) 0.0203(11) 0.0336(13) 0.0000(10) 0.0072(10) 0.0016(9)
O3 0.0251(13) 0.0354(13) 0.0367(14) 0.0074(12) 0.0076(11) -0.0014(11)
O4 0.0235(12) 0.0286(12) 0.0380(14) -0.0003(11) -0.0054(11) 0.0102(10)
O5 0.0195(12) 0.0318(13) 0.0537(16) 0.0007(11) 0.0033(11) 0.0193(12)
O6 0.0583(17) 0.0347(13) 0.0213(12) -0.0119(14) -0.0021(12) 0.0029(11)
C1 0.0250(17) 0.0233(16) 0.0241(16) -0.0035(15) 0.0025(14) 0.0072(13)
C2 0.0241(17) 0.0213(16) 0.0215(16) -0.0029(14) 0.0020(13) 0.0036(13)
C3 0.0216(17) 0.0225(15) 0.0251(17) 0.0005(14) 0.0035(13) -0.0019(13)
C4 0.0175(16) 0.0241(16) 0.0248(16) -0.0012(14) -0.0023(13) 0.0008(13)
C5 0.0225(17) 0.0233(15) 0.0210(16) -0.0020(14) -0.0026(13) 0.0037(13)
C6 0.0256(18) 0.0335(18) 0.0289(18) 0.0023(16) 0.0057(15) 0.0076(15)
C7 0.045(2) 0.0248(17) 0.040(2) 0.0103(18) 0.0043(18) 0.0030(15)
C8 0.0328(19) 0.0192(16) 0.0363(19) 0.0052(15) 0.0034(16) -0.0008(14)
C9 0.032(2) 0.038(2) 0.044(2) 0.0010(18) 0.0034(18) -0.0029(17)
C10 0.040(2) 0.057(3) 0.043(2) 0.001(2) -0.0074(19) -0.006(2)
C11 0.050(2) 0.052(2) 0.033(2) 0.006(2) 0.0041(18) -0.0015(19)
C12 0.031(2) 0.037(2) 0.051(2) 0.0009(18) 0.0110(18) 0.0033(18)
C13 0.034(2) 0.0301(18) 0.040(2) 0.0019(17) -0.0027(17) -0.0036(16)
C14 0.035(2) 0.0358(19) 0.0269(18) -0.0088(17) -0.0009(15) 0.0054(15)
C15 0.0323(19) 0.0288(17) 0.0255(18) -0.0032(16) -0.0008(15) 0.0033(14)
C16 0.035(2) 0.0301(18) 0.0255(18) -0.0075(17) -0.0033(16) 0.0031(14)
C17 0.0286(18) 0.0304(17) 0.0239(17) -0.0012(16) -0.0012(15) 0.0061(14)
C18 0.0322(19) 0.0258(16) 0.0251(17) -0.0028(16) 0.0011(15) 0.0035(14)
C19 0.0304(18) 0.0256(16) 0.0258(17) -0.0010(15) -0.0022(15) 0.0004(14)
C20 0.0345(18) 0.0336(18) 0.0165(16) 0.0003(18) -0.0002(14) 0.0012(13)
C21 0.040(2) 0.0334(18) 0.0216(17) -0.0047(17) -0.0017(15) 0.0039(15)
C22 0.101(4) 0.038(2) 0.030(2) -0.002(3) -0.002(2) -0.0032(17)
C23 0.042(2) 0.099(4) 0.033(2) -0.019(3) -0.0114(19) 0.012(2)
C24 0.040(2) 0.042(2) 0.0232(17) 0.0000(18) -0.0019(16) 0.0048(15)
C25 0.045(2) 0.0310(18) 0.0283(19) -0.0086(18) -0.0026(16) 0.0015(15)
C26 0.071(3) 0.046(2) 0.041(2) -0.028(2) 0.000(2) 0.0049(18)
C27 0.042(2) 0.050(2) 0.049(2) -0.010(2) -0.012(2) 0.002(2)
C28 0.061(3) 0.032(2) 0.051(2) -0.007(2) -0.001(2) -0.0084(18)

loop_
_atom_type_symbol
_atom_type_description
_atom_type_scat_dispersion_real
_atom_type_scat_dispersion_imag
_atom_type_scat_source
C C 0.0033 0.0000 'International Tables Vol C Tables 4.2.6.8 and 6.1.1.4'
H H 0.0000 0.0000 'International Tables Vol C Tables 4.2.6.8 and 6.1.1.4'
N N 0.0061 0.0000 'International Tables Vol C Tables 4.2.6.8 and 6.1.1.4'
O O 0.0106 0.0000 'International Tables Vol C Tables 4.2.6.8 and 6.1.1.4'

loop_
_geom_angle_atom_site_label_1
_geom_angle_atom_site_label_2
_geom_angle_atom_site_label_3
_geom_angle
C2 N C14 114.9(3)
C2 N H1N 112(3)
C14 N H1N 110(3)
C1 O1 C5 113.5(2)
C1 O2 C7 114.2(3)
C3 O3 H3O 109.5
C4 O4 H4O 109.5
C6 O5 H5O 109.5
C20 O6 H6O 109.5
O2 C1 O1 112.9(2)
O2 C1 C2 108.2(3)
O1 C1 C2 110.4(2)
O2 C1 H1 108.4
O1 C1 H1 108.4
C2 C1 H1 108.4
N C2 C3 109.5(3)
N C2 C1 111.6(2)
C3 C2 C1 111.0(2)
N C2 H2 108.2
C3 C2 H2 108.2
C1 C2 H2 108.2
O3 C3 C4 112.3(2)
O3 C3 C2 107.2(2)
C4 C3 C2 110.0(3)
O3 C3 H3 109.1
C4 C3 H3 109.1
C2 C3 H3 109.1
O4 C4 C3 109.4(2)
O4 C4 C5 109.4(2)
C3 C4 C5 108.5(2)
O4 C4 H4 109.8
C3 C4 H4 109.8
C5 C4 H4 109.8
O1 C5 C6 107.0(3)
O1 C5 C4 108.1(2)
C6 C5 C4 114.8(3)
O1 C5 H5 108.9
C6 C5 H5 108.9
C4 C5 H5 108.9
O5 C6 C5 111.5(3)
O5 C6 H6A 109.3
C5 C6 H6A 109.3
O5 C6 H6B 109.3
C5 C6 H6B 109.3
H6A C6 H6B 108.0
O2 C7 C8 112.7(3)
O2 C7 H7A 109.0
C8 C7 H7A 109.0
O2 C7 H7B 109.0
C8 C7 H7B 109.0
H7A C7 H7B 107.8
C9 C8 C13 118.7(3)
C9 C8 C7 120.0(3)
C13 C8 C7 121.3(3)
C10 C9 C8 120.8(4)
C10 C9 H9 119.6
C8 C9 H9 119.6
C11 C10 C9 120.1(4)
C11 C10 H10 119.9
C9 C10 H10 119.9
C12 C11 C10 119.8(4)
C12 C11 H11 120.1
C10 C11 H11 120.1
C11 C12 C13 120.4(4)
C11 C12 H12 119.8
C13 C12 H12 119.8
C12 C13 C8 120.2(3)
C12 C13 H13 119.9
C8 C13 H13 119.9
N C14 C15 111.0(3)
N C14 H14A 109.4
C15 C14 H14A 109.4
N C14 H14B 109.4
C15 C14 H14B 109.4
H14A C14 H14B 108.0
C16 C15 C20 119.3(3)
C16 C15 C14 120.0(3)
C20 C15 C14 120.6(3)
C17 C16 C15 121.8(3)
C17 C16 H16 119.1
C15 C16 H16 119.1
C16 C17 C18 117.3(3)
C16 C17 C21 119.7(3)
C18 C17 C21 123.0(3)
C17 C18 C19 123.5(3)
C17 C18 H18 118.2
C19 C18 H18 118.2
C18 C19 C20 117.2(3)
C18 C19 C25 121.5(3)
C20 C19 C25 121.3(3)
O6 C20 C15 119.2(3)
O6 C20 C19 119.9(3)
C15 C20 C19 120.9(3)
C23 C21 C24 108.0(3)
C23 C21 C22 111.3(4)
C24 C21 C22 106.9(3)
C23 C21 C17 108.6(3)
C24 C21 C17 112.4(3)
C22 C21 C17 109.7(3)
C21 C22 H22A 109.5
C21 C22 H22B 109.5
H22A C22 H22B 109.5
C21 C22 H22C 109.5
H22A C22 H22C 109.5
H22B C22 H22C 109.5
C21 C23 H23A 109.5
C21 C23 H23B 109.5
H23A C23 H23B 109.5
C21 C23 H23C 109.5
H23A C23 H23C 109.5
H23B C23 H23C 109.5
C21 C24 H24A 109.5
C21 C24 H24B 109.5
H24A C24 H24B 109.5
C21 C24 H24C 109.5
H24A C24 H24C 109.5
H24B C24 H24C 109.5
C27 C25 C19 111.5(3)
C27 C25 C26 107.2(3)
C19 C25 C26 112.2(3)
C27 C25 C28 110.3(3)
C19 C25 C28 108.5(3)
C26 C25 C28 107.0(3)
C25 C26 H26A 109.5
C25 C26 H26B 109.5
H26A C26 H26B 109.5
C25 C26 H26C 109.5
H26A C26 H26C 109.5
H26B C26 H26C 109.5
C25 C27 H27A 109.5
C25 C27 H27B 109.5
H27A C27 H27B 109.5
C25 C27 H27C 109.5
H27A C27 H27C 109.5
H27B C27 H27C 109.5
C25 C28 H28A 109.5
C25 C28 H28B 109.5
H28A C28 H28B 109.5
C25 C28 H28C 109.5
H28A C28 H28C 109.5
H28B C28 H28C 109.5

loop_
_geom_bond_atom_site_label_1
_geom_bond_atom_site_label_2
_geom_bond_distance
N C2 1.456(4)
N C14 1.468(4)
N H1N 0.89(5)
O1 C1 1.431(4)
O1 C5 1.446(4)
O2 C1 1.392(4)
O2 C7 1.445(4)
O3 C3 1.428(4)
O3 H3O 0.8400
O4 C4 1.430(4)
O4 H4O 0.8400
O5 C6 1.425(4)
O5 H5O 0.8400
O6 C20 1.374(4)
O6 H6O 0.8400
C1 C2 1.535(4)
C1 H1 1.0000
C2 C3 1.523(4)
C2 H2 1.0000
C3 C4 1.515(4)
C3 H3 1.0000
C4 C5 1.522(4)
C4 H4 1.0000
C5 C6 1.508(4)
C5 H5 1.0000
C6 H6A 0.9900
C6 H6B 0.9900
C7 C8 1.509(5)
C7 H7A 0.9900
C7 H7B 0.9900
C8 C9 1.384(5)
C8 C13 1.392(5)
C9 C10 1.383(5)
C9 H9 0.9500
C10 C11 1.377(6)
C10 H10 0.9500
C11 C12 1.372(6)
C11 H11 0.9500
C12 C13 1.387(5)
C12 H12 0.9500
C13 H13 0.9500
C14 C15 1.503(4)
C14 H14A 0.9900
C14 H14B 0.9900
C15 C16 1.391(4)
C15 C20 1.400(5)
C16 C17 1.385(4)
C16 H16 0.9500
C17 C18 1.392(5)
C17 C21 1.537(5)
C18 C19 1.396(5)
C18 H18 0.9500
C19 C20 1.402(4)
C19 C25 1.532(5)
C21 C23 1.519(6)
C21 C24 1.531(5)
C21 C22 1.536(5)
C22 H22A 0.9800
C22 H22B 0.9800
C22 H22C 0.9800
C23 H23A 0.9800
C23 H23B 0.9800
C23 H23C 0.9800
C24 H24A 0.9800
C24 H24B 0.9800
C24 H24C 0.9800
C25 C27 1.528(5)
C25 C26 1.538(5)
C25 C28 1.546(5)
C26 H26A 0.9800
C26 H26B 0.9800
C26 H26C 0.9800
C27 H27A 0.9800
C27 H27B 0.9800
C27 H27C 0.9800
C28 H28A 0.9800
C28 H28B 0.9800
C28 H28C 0.9800

loop_
_cod_related_entry_id
_cod_related_entry_database
_cod_related_entry_code
1 ChemSpider 21184879
